data_7701964
loop_
_publ_author_name
'Li, Kan'
'Li, Jing-jing'
'Zhao, Ni'
'Xie, Ting-ting'
'Di, Bin'
'Xu, Li-li'

_publ_section_title
;
 Thioether-Based Recyclable Metal Organic Frameworks for Selective and
 Efficient Removal of Hg2+ from Water
;
_journal_name_full 'Dalton Transactions'
_journal_paper_doi 10.1039/C9DT03714D
_journal_year 2019
_chemical_formula_moiety '0.5(C96 H84 Cl12 N12 S12 Zn6)'
_chemical_formula_sum 'C48 H42 Cl6 N6 S6 Zn3'
_chemical_formula_weight 1304.04
_space_group_crystal_system monoclinic
_space_group_IT_number 15
_space_group_name_Hall '-C 2yc'
_space_group_name_H-M_alt 'C 1 2/c 1'
_atom_sites_solution_hydrogens geom
_atom_sites_solution_primary dual
_audit_creation_date 2019-03-31
_audit_creation_method
;
Olex2 1.2
(compiled 2018.05.29 svn.r3508 for OlexSys, GUI svn.r5506)
;
_audit_update_record
;
2019-07-24 deposited with the CCDC.	2019-11-18 downloaded from the CCDC.
;
_cell_angle_alpha 90
_cell_angle_beta 125.570(2)
_cell_angle_gamma 90
_cell_formula_units_Z 4
_cell_length_a 27.6066(7)
_cell_length_b 13.4628(3)
_cell_length_c 21.1123(5)
_cell_measurement_reflns_used 12433
_cell_measurement_temperature 100.00(10)
_cell_measurement_theta_max 30.4250
_cell_measurement_theta_min 2.3700
_cell_volume 6382.5(3)
_computing_cell_refinement 'CrysAlisPro 1.171.40.14a (Rigaku OD, 2018)'
_computing_data_collection 'CrysAlisPro 1.171.40.14a (Rigaku OD, 2018)'
_computing_data_reduction 'CrysAlisPro 1.171.40.14a (Rigaku OD, 2018)'
_computing_molecular_graphics 'Olex2 (Dolomanov et al., 2009)'
_computing_publication_material 'Olex2 (Dolomanov et al., 2009)'
_computing_structure_refinement 'ShelXL (Sheldrick, 2015)'
_computing_structure_solution 'ShelXT (Sheldrick, 2015)'
_diffrn_ambient_temperature 100.00(10)
_diffrn_measured_fraction_theta_full 0.999
_diffrn_measured_fraction_theta_max 0.797
_diffrn_measurement_device_type 'multiwire proportional'
_diffrn_measurement_method 'phi and omega scans'
_diffrn_radiation_monochromator graphite
_diffrn_radiation_type MoK\a
_diffrn_radiation_wavelength 0.71073
_diffrn_reflns_av_R_equivalents 0.0361
_diffrn_reflns_av_unetI/netI 0.0481
_diffrn_reflns_Laue_measured_fraction_full 0.999
_diffrn_reflns_Laue_measured_fraction_max 0.797
_diffrn_reflns_limit_h_max 37
_diffrn_reflns_limit_h_min -39
_diffrn_reflns_limit_k_max 19
_diffrn_reflns_limit_k_min -18
_diffrn_reflns_limit_l_max 29
_diffrn_reflns_limit_l_min -25
_diffrn_reflns_number 23016
_diffrn_reflns_point_group_measured_fraction_full 0.999
_diffrn_reflns_point_group_measured_fraction_max 0.797
_diffrn_reflns_theta_full 25.242
_diffrn_reflns_theta_max 30.939
_diffrn_reflns_theta_min 1.764
_exptl_absorpt_coefficient_mu 1.600
_exptl_absorpt_correction_T_max 1.00000
_exptl_absorpt_correction_T_min 0.58956
_exptl_absorpt_correction_type multi-scan
_exptl_absorpt_process_details
;
CrysAlisPro 1.171.40.14a (Rigaku Oxford Diffraction, 2018)
Empirical absorption correction using spherical harmonics,
 implemented in SCALE3 ABSPACK scaling algorithm.
;
_exptl_crystal_colour colourless
_exptl_crystal_colour_primary colourless
_exptl_crystal_density_diffrn 1.357
_exptl_crystal_description block
_exptl_crystal_F_000 2640
_exptl_crystal_size_max 0.12
_exptl_crystal_size_mid 0.11
_exptl_crystal_size_min 0.1
_refine_diff_density_max 1.095
_refine_diff_density_min -0.996
_refine_diff_density_rms 0.125
_refine_ls_extinction_method none
_refine_ls_goodness_of_fit_ref 1.071
_refine_ls_hydrogen_treatment constr
_refine_ls_matrix_type full
_refine_ls_number_parameters 312
_refine_ls_number_reflns 8079
_refine_ls_number_restraints 0
_refine_ls_restrained_S_all 1.071
_refine_ls_R_factor_all 0.0758
_refine_ls_R_factor_gt 0.0573
_refine_ls_shift/su_max 0.001
_refine_ls_shift/su_mean 0.000
_refine_ls_structure_factor_coef Fsqd
_refine_ls_weighting_details 'w=1/[\s^2^(Fo^2^)+(0.0611P)^2^+44.0815P] where P=(Fo^2^+2Fc^2^)/3'
_refine_ls_weighting_scheme calc
_refine_ls_wR_factor_gt 0.1449
_refine_ls_wR_factor_ref 0.1575
_reflns_Friedel_coverage 0.000
_reflns_number_gt 6512
_reflns_number_total 8079
_reflns_threshold_expression 'I > 2\s(I)'
_cod_data_source_file c9dt03714d2.cif
_cod_data_source_block lk12_sq
_cod_database_code 7701964
_shelx_shelxl_version_number 2018/3
_shelx_space_group_comment
;
The symmetry employed for this shelxl refinement is uniquely defined
by the following loop, which should always be used as a source of
symmetry information in preference to the above space-group names.
They are only intended as comments.
;
_shelx_estimated_absorpt_t_max 0.856
_shelx_estimated_absorpt_t_min 0.831
_olex2_refinement_description
;
1. Fixed Uiso
 At 1.2 times of:
  All C(H) groups, All C(H,H) groups
2.a Secondary CH2 refined with riding coordinates:
 C6(H6A,H6B), C13(H13A,H13B), C19(H19A,H19B)
2.b Aromatic/amide H refined with riding coordinates:
 C10(H10), C2(H2), C23(H23), C1(H1), C24(H24), C12(H12), C4(H4), C21(H21),
 C18(H18), C22(H22), C5(H5), C8(H8), C17(H17), C15(H15), C16(H16)
;
_platon_squeeze_void_probe_radius 1.20
_olex2_submission_special_instructions 'No special instructions were received'

loop_
_space_group_symop_operation_xyz
'x, y, z'
'-x, y, -z+1/2'
'x+1/2, y+1/2, z'
'-x+1/2, y+1/2, -z+1/2'
'-x, -y, -z'
'x, -y, z-1/2'
'-x+1/2, -y+1/2, -z'
'x+1/2, -y+1/2, z-1/2'

loop_
_atom_site_label
_atom_site_type_symbol
_atom_site_fract_x
_atom_site_fract_y
_atom_site_fract_z
_atom_site_U_iso_or_equiv
_atom_site_adp_type
_atom_site_occupancy
_atom_site_site_symmetry_order
_atom_site_calc_flag
_atom_site_refinement_flags_posn
_atom_site_refinement_flags_adp
_atom_site_refinement_flags_occupancy
Zn1 Zn 0.78500(2) 0.20823(3) 0.77809(3) 0.02770(13) Uani 1 1 d . . .
Zn2 Zn 0.500000 0.71493(6) 0.250000 0.0484(2) Uani 1 2 d S T P
Cl1 Cl 0.85214(4) 0.32229(8) 0.85927(6) 0.0379(2) Uani 1 1 d . . .
S3 S 0.27792(4) 0.66085(8) 0.47517(6) 0.0332(2) Uani 1 1 d . . .
Cl2 Cl 0.78701(5) 0.14372(9) 0.68332(7) 0.0442(3) Uani 1 1 d . . .
S1 S 0.54744(4) 0.48820(8) 0.60464(6) 0.0349(2) Uani 1 1 d . . .
S2 S 0.42458(5) 0.93655(8) 0.45808(8) 0.0414(3) Uani 1 1 d . . .
Cl3 Cl 0.41526(7) 0.63290(9) 0.16250(8) 0.0576(4) Uani 1 1 d . . .
N1 N 0.70470(13) 0.2778(2) 0.72416(18) 0.0245(6) Uani 1 1 d . . .
N3 N 0.28630(14) 0.4045(2) 0.34287(19) 0.0282(7) Uani 1 1 d . . .
N2 N 0.48218(18) 0.7921(3) 0.3175(2) 0.0402(8) Uani 1 1 d . . .
C10 C 0.40912(17) 0.7698(3) 0.5629(2) 0.0263(7) Uani 1 1 d . . .
H10 H 0.377020 0.815700 0.536377 0.032 Uiso 1 1 calc R . .
C11 C 0.40108(16) 0.6790(3) 0.5867(2) 0.0251(7) Uani 1 1 d . . .
C2 C 0.61792(16) 0.3453(3) 0.6100(2) 0.0275(8) Uani 1 1 d . . .
H2 H 0.591393 0.346064 0.554748 0.033 Uiso 1 1 calc R . .
C23 C 0.24723(17) 0.4799(3) 0.3072(2) 0.0297(8) Uani 1 1 d . . .
H23 H 0.220738 0.479741 0.251980 0.036 Uiso 1 1 calc R . .
C9 C 0.46427(18) 0.7946(3) 0.5776(2) 0.0291(8) Uani 1 1 d . . .
C1 C 0.66628(16) 0.2828(3) 0.6472(2) 0.0268(7) Uani 1 1 d . . .
H1 H 0.672583 0.241105 0.616277 0.032 Uiso 1 1 calc R . .
C6 C 0.55351(17) 0.5618(3) 0.6811(2) 0.0297(8) Uani 1 1 d . . .
H6A H 0.549862 0.518855 0.716254 0.036 Uiso 1 1 calc R . .
H6B H 0.592390 0.596354 0.712288 0.036 Uiso 1 1 calc R . .
C3 C 0.60829(15) 0.4078(3) 0.6546(2) 0.0245(7) Uani 1 1 d . . .
C24 C 0.24409(16) 0.5570(3) 0.3474(2) 0.0293(8) Uani 1 1 d . . .
H24 H 0.215276 0.608001 0.320378 0.035 Uiso 1 1 calc R . .
C12 C 0.44841(16) 0.6124(3) 0.6259(2) 0.0244(7) Uani 1 1 d . . .
H12 H 0.443277 0.550404 0.642763 0.029 Uiso 1 1 calc R . .
C7 C 0.50323(16) 0.6358(3) 0.6405(2) 0.0268(7) Uani 1 1 d . . .
C4 C 0.64740(17) 0.4015(3) 0.7349(2) 0.0309(8) Uani 1 1 d . . .
H4 H 0.641809 0.441067 0.767435 0.037 Uiso 1 1 calc R . .
C21 C 0.32457(18) 0.4824(3) 0.4653(2) 0.0331(9) Uani 1 1 d . . .
H21 H 0.352545 0.481634 0.520352 0.040 Uiso 1 1 calc R . .
C20 C 0.28379(16) 0.5593(3) 0.4285(2) 0.0293(8) Uani 1 1 d . . .
C18 C 0.4998(2) 0.8183(3) 0.4418(3) 0.0374(9) Uani 1 1 d . . .
H18 H 0.523839 0.805623 0.496208 0.045 Uiso 1 1 calc R . .
C22 C 0.32369(18) 0.4066(3) 0.4202(2) 0.0322(8) Uani 1 1 d . . .
H22 H 0.351191 0.353518 0.445797 0.039 Uiso 1 1 calc R . .
C13 C 0.4752(2) 0.8965(3) 0.5583(3) 0.0356(9) Uani 1 1 d . . .
H13A H 0.516136 0.898046 0.572202 0.043 Uiso 1 1 calc R . .
H13B H 0.473358 0.945521 0.591826 0.043 Uiso 1 1 calc R . .
C5 C 0.69446(17) 0.3367(3) 0.7663(2) 0.0321(8) Uani 1 1 d . . .
H5 H 0.721447 0.333492 0.821449 0.039 Uiso 1 1 calc R . .
C8 C 0.51068(18) 0.7266(3) 0.6157(3) 0.0318(8) Uani 1 1 d . . .
H8 H 0.547836 0.742105 0.624838 0.038 Uiso 1 1 calc R . .
C14 C 0.44981(18) 0.8780(3) 0.4084(3) 0.0348(9) Uani 1 1 d . . .
C19 C 0.34318(16) 0.6531(3) 0.5751(2) 0.0289(8) Uani 1 1 d . . .
H19A H 0.337636 0.698263 0.607372 0.035 Uiso 1 1 calc R . .
H19B H 0.346186 0.584601 0.594162 0.035 Uiso 1 1 calc R . .
C17 C 0.5142(2) 0.7774(3) 0.3948(3) 0.0401(10) Uani 1 1 d . . .
H17 H 0.548654 0.736565 0.418340 0.048 Uiso 1 1 calc R . .
C15 C 0.4177(2) 0.8950(4) 0.3288(3) 0.0536(13) Uani 1 1 d . . .
H15 H 0.383692 0.936977 0.304024 0.064 Uiso 1 1 calc R . .
C16 C 0.4345(2) 0.8516(4) 0.2856(3) 0.0551(14) Uani 1 1 d . . .
H16 H 0.411569 0.864223 0.231242 0.066 Uiso 1 1 calc R . .

loop_
_atom_site_aniso_label
_atom_site_aniso_U_11
_atom_site_aniso_U_22
_atom_site_aniso_U_33
_atom_site_aniso_U_23
_atom_site_aniso_U_13
_atom_site_aniso_U_12
Zn1 0.0244(2) 0.0257(2) 0.0341(2) 0.00487(18) 0.01763(19) 0.00666(17)
Zn2 0.0776(6) 0.0296(4) 0.0388(4) 0.000 0.0344(4) 0.000
Cl1 0.0221(4) 0.0332(5) 0.0470(6) -0.0022(4) 0.0136(4) 0.0004(4)
S3 0.0243(4) 0.0311(5) 0.0355(5) -0.0019(4) 0.0125(4) 0.0072(4)
Cl2 0.0515(6) 0.0509(6) 0.0419(6) 0.0118(5) 0.0339(5) 0.0243(5)
S1 0.0265(5) 0.0384(5) 0.0304(5) 0.0018(4) 0.0112(4) 0.0145(4)
S2 0.0433(6) 0.0264(5) 0.0681(8) 0.0163(5) 0.0400(6) 0.0116(4)
Cl3 0.0970(11) 0.0349(6) 0.0507(7) -0.0118(5) 0.0485(7) -0.0206(6)
N1 0.0201(14) 0.0238(15) 0.0292(15) 0.0012(12) 0.0142(13) 0.0019(11)
N3 0.0259(15) 0.0238(15) 0.0315(16) -0.0022(13) 0.0147(13) -0.0048(12)
N2 0.047(2) 0.0286(17) 0.0368(19) -0.0002(15) 0.0194(17) -0.0004(16)
C10 0.0303(18) 0.0209(16) 0.0322(19) 0.0005(14) 0.0208(16) 0.0057(14)
C11 0.0234(16) 0.0255(17) 0.0302(18) -0.0037(15) 0.0176(15) 0.0028(14)
C2 0.0212(16) 0.0332(19) 0.0242(17) -0.0037(15) 0.0110(14) 0.0006(14)
C23 0.0247(17) 0.0318(19) 0.0262(18) 0.0007(15) 0.0111(15) -0.0036(15)
C9 0.036(2) 0.0200(16) 0.041(2) 0.0002(15) 0.0271(18) 0.0015(15)
C1 0.0251(17) 0.0241(17) 0.0347(19) -0.0028(15) 0.0194(16) 0.0008(14)
C6 0.0246(17) 0.0254(17) 0.034(2) 0.0001(16) 0.0145(16) 0.0049(14)
C3 0.0204(16) 0.0243(17) 0.0290(18) -0.0006(14) 0.0144(14) 0.0004(13)
C24 0.0209(16) 0.0279(18) 0.0309(19) 0.0065(15) 0.0106(15) 0.0020(14)
C12 0.0277(17) 0.0212(16) 0.0254(17) 0.0016(14) 0.0161(15) 0.0024(13)
C7 0.0262(17) 0.0224(17) 0.0329(19) -0.0018(15) 0.0177(16) 0.0040(14)
C4 0.0272(18) 0.036(2) 0.0296(19) -0.0055(16) 0.0164(16) 0.0047(16)
C21 0.0306(19) 0.031(2) 0.0250(18) -0.0003(16) 0.0091(16) 0.0048(16)
C20 0.0234(17) 0.0252(17) 0.036(2) -0.0032(16) 0.0153(16) -0.0021(14)
C18 0.039(2) 0.031(2) 0.037(2) 0.0046(17) 0.0182(19) 0.0087(17)
C22 0.0300(19) 0.0266(18) 0.0316(19) 0.0015(16) 0.0131(16) 0.0032(15)
C13 0.047(2) 0.0198(17) 0.051(3) 0.0008(17) 0.035(2) -0.0014(16)
C5 0.0278(18) 0.036(2) 0.0264(18) 0.0000(16) 0.0125(16) 0.0064(16)
C8 0.0284(18) 0.0272(18) 0.048(2) -0.0010(17) 0.0266(18) 0.0000(15)
C14 0.031(2) 0.0237(18) 0.052(3) 0.0070(17) 0.0256(19) 0.0007(15)
C19 0.0241(17) 0.0293(19) 0.0331(19) 0.0025(16) 0.0165(16) 0.0039(15)
C17 0.047(2) 0.031(2) 0.036(2) 0.0018(18) 0.020(2) 0.0106(19)
C15 0.035(2) 0.067(3) 0.053(3) 0.027(3) 0.022(2) 0.021(2)
C16 0.045(3) 0.067(4) 0.039(3) 0.017(2) 0.017(2) 0.013(3)

loop_
_atom_type_symbol
_atom_type_description
_atom_type_scat_dispersion_real
_atom_type_scat_dispersion_imag
_atom_type_scat_source
C C 0.0033 0.0016 'International Tables Vol C Tables 4.2.6.8 and 6.1.1.4'
H H 0.0000 0.0000 'International Tables Vol C Tables 4.2.6.8 and 6.1.1.4'
Cl Cl 0.1484 0.1585 'International Tables Vol C Tables 4.2.6.8 and 6.1.1.4'
N N 0.0061 0.0033 'International Tables Vol C Tables 4.2.6.8 and 6.1.1.4'
S S 0.1246 0.1234 'International Tables Vol C Tables 4.2.6.8 and 6.1.1.4'
Zn Zn 0.2839 1.4301 'International Tables Vol C Tables 4.2.6.8 and 6.1.1.4'

loop_
_geom_angle_atom_site_label_1
_geom_angle_atom_site_label_2
_geom_angle_atom_site_label_3
_geom_angle
_geom_angle_site_symmetry_1
_geom_angle_site_symmetry_3
Cl2 Zn1 Cl1 121.02(5) . .
N1 Zn1 Cl1 105.02(9) . .
N1 Zn1 Cl2 105.47(9) . .
N3 Zn1 Cl1 108.31(10) 8_556 .
N3 Zn1 Cl2 108.44(10) 8_556 .
N3 Zn1 N1 107.90(13) 8_556 .
Cl3 Zn2 Cl3 121.31(8) 2_655 .
N2 Zn2 Cl3 105.36(12) 2_655 2_655
N2 Zn2 Cl3 105.37(12) . .
N2 Zn2 Cl3 103.54(11) . 2_655
N2 Zn2 Cl3 103.54(11) 2_655 .
N2 Zn2 N2 118.8(2) . 2_655
C20 S3 C19 104.80(18) . .
C3 S1 C6 104.01(18) . .
C14 S2 C13 105.1(2) . .
C1 N1 Zn1 122.8(2) . .
C1 N1 C5 117.1(3) . .
C5 N1 Zn1 118.8(2) . .
C23 N3 Zn1 119.5(3) . 8_455
C22 N3 Zn1 122.7(3) . 8_455
C22 N3 C23 117.8(3) . .
C17 N2 Zn2 121.1(3) . .
C16 N2 Zn2 121.3(3) . .
C16 N2 C17 117.2(4) . .
C11 C10 H10 119.7 . .
C11 C10 C9 120.7(3) . .
C9 C10 H10 119.7 . .
C10 C11 C12 119.3(3) . .
C10 C11 C19 121.4(3) . .
C12 C11 C19 119.1(3) . .
C1 C2 H2 120.5 . .
C1 C2 C3 119.1(3) . .
C3 C2 H2 120.5 . .
N3 C23 H23 118.6 . .
N3 C23 C24 122.7(4) . .
C24 C23 H23 118.6 . .
C10 C9 C13 121.1(3) . .
C8 C9 C10 119.1(3) . .
C8 C9 C13 119.6(4) . .
N1 C1 C2 123.3(3) . .
N1 C1 H1 118.4 . .
C2 C1 H1 118.4 . .
S1 C6 H6A 110.5 . .
S1 C6 H6B 110.5 . .
H6A C6 H6B 108.7 . .
C7 C6 S1 106.1(3) . .
C7 C6 H6A 110.5 . .
C7 C6 H6B 110.5 . .
C2 C3 S1 117.3(3) . .
C4 C3 S1 124.7(3) . .
C4 C3 C2 118.0(3) . .
C23 C24 H24 120.4 . .
C23 C24 C20 119.2(4) . .
C20 C24 H24 120.4 . .
C11 C12 H12 119.7 . .
C11 C12 C7 120.6(3) . .
C7 C12 H12 119.7 . .
C12 C7 C6 119.9(3) . .
C8 C7 C6 120.4(3) . .
C8 C7 C12 119.7(3) . .
C3 C4 H4 120.8 . .
C5 C4 C3 118.4(4) . .
C5 C4 H4 120.8 . .
C20 C21 H21 120.6 . .
C22 C21 H21 120.6 . .
C22 C21 C20 118.7(4) . .
C24 C20 S3 116.4(3) . .
C21 C20 S3 125.4(3) . .
C21 C20 C24 118.1(4) . .
C14 C18 H18 120.5 . .
C17 C18 H18 120.5 . .
C17 C18 C14 119.0(4) . .
N3 C22 C21 123.4(4) . .
N3 C22 H22 118.3 . .
C21 C22 H22 118.3 . .
S2 C13 H13A 108.2 . .
S2 C13 H13B 108.2 . .
C9 C13 S2 116.5(3) . .
C9 C13 H13A 108.2 . .
C9 C13 H13B 108.2 . .
H13A C13 H13B 107.3 . .
N1 C5 C4 124.1(4) . .
N1 C5 H5 117.9 . .
C4 C5 H5 117.9 . .
C9 C8 C7 120.6(3) . .
C9 C8 H8 119.7 . .
C7 C8 H8 119.7 . .
C18 C14 S2 125.7(4) . .
C18 C14 C15 117.3(4) . .
C15 C14 S2 117.0(3) . .
S3 C19 H19A 108.6 . .
S3 C19 H19B 108.6 . .
C11 C19 S3 114.7(3) . .
C11 C19 H19A 108.6 . .
C11 C19 H19B 108.6 . .
H19A C19 H19B 107.6 . .
N2 C17 C18 123.6(4) . .
N2 C17 H17 118.2 . .
C18 C17 H17 118.2 . .
C14 C15 H15 119.7 . .
C16 C15 C14 120.6(4) . .
C16 C15 H15 119.7 . .
N2 C16 C15 122.3(5) . .
N2 C16 H16 118.8 . .
C15 C16 H16 118.8 . .

loop_
_geom_bond_atom_site_label_1
_geom_bond_atom_site_label_2
_geom_bond_distance
_geom_bond_site_symmetry_2
Zn1 Cl1 2.2440(11) .
Zn1 Cl2 2.2114(12) .
Zn1 N1 2.037(3) .
Zn1 N3 2.029(3) 8_556
Zn2 Cl3 2.2533(15) 2_655
Zn2 Cl3 2.2533(15) .
Zn2 N2 2.041(4) 2_655
Zn2 N2 2.041(4) .
S3 C20 1.746(4) .
S3 C19 1.812(4) .
S1 C6 1.817(4) .
S1 C3 1.745(4) .
S2 C13 1.811(5) .
S2 C14 1.749(5) .
N1 C1 1.329(5) .
N1 C5 1.340(5) .
N3 C23 1.347(5) .
N3 C22 1.331(5) .
N2 C17 1.344(6) .
N2 C16 1.341(6) .
C10 H10 0.9500 .
C10 C11 1.389(5) .
C10 C9 1.406(5) .
C11 C12 1.392(5) .
C11 C19 1.510(5) .
C2 H2 0.9500 .
C2 C1 1.374(5) .
C2 C3 1.399(5) .
C23 H23 0.9500 .
C23 C24 1.375(6) .
C9 C13 1.510(5) .
C9 C8 1.389(5) .
C1 H1 0.9500 .
C6 H6A 0.9900 .
C6 H6B 0.9900 .
C6 C7 1.507(5) .
C3 C4 1.385(5) .
C24 H24 0.9500 .
C24 C20 1.397(5) .
C12 H12 0.9500 .
C12 C7 1.393(5) .
C7 C8 1.391(5) .
C4 H4 0.9500 .
C4 C5 1.373(5) .
C21 H21 0.9500 .
C21 C20 1.388(5) .
C21 C22 1.386(6) .
C18 H18 0.9500 .
C18 C14 1.384(6) .
C18 C17 1.381(6) .
C22 H22 0.9500 .
C13 H13A 0.9900 .
C13 H13B 0.9900 .
C5 H5 0.9500 .
C8 H8 0.9500 .
C14 C15 1.389(7) .
C19 H19A 0.9900 .
C19 H19B 0.9900 .
C17 H17 0.9500 .
C15 H15 0.9500 .
C15 C16 1.371(8) .
C16 H16 0.9500 .

loop_
_geom_torsion_atom_site_label_1
_geom_torsion_atom_site_label_2
_geom_torsion_atom_site_label_3
_geom_torsion_atom_site_label_4
_geom_torsion
_geom_torsion_site_symmetry_1
Zn1 N1 C1 C2 -166.5(3) .
Zn1 N1 C5 C4 167.3(3) .
Zn1 N3 C23 C24 177.7(3) 8_455
Zn1 N3 C22 C21 -179.1(3) 8_455
Zn2 N2 C17 C18 -171.9(4) .
Zn2 N2 C16 C15 172.1(4) .
S1 C6 C7 C12 91.0(4) .
S1 C6 C7 C8 -87.3(4) .
S1 C3 C4 C5 -178.1(3) .
S2 C14 C15 C16 -179.9(4) .
N3 C23 C24 C20 1.6(6) .
C10 C11 C12 C7 -0.6(5) .
C10 C11 C19 S3 56.3(4) .
C10 C9 C13 S2 -57.0(5) .
C10 C9 C8 C7 -1.4(6) .
C11 C10 C9 C13 -174.6(4) .
C11 C10 C9 C8 0.7(6) .
C11 C12 C7 C6 -178.4(3) .
C11 C12 C7 C8 -0.1(6) .
C2 C3 C4 C5 2.0(6) .
C23 N3 C22 C21 -0.4(6) .
C23 C24 C20 S3 178.8(3) .
C23 C24 C20 C21 -0.7(6) .
C9 C10 C11 C12 0.3(6) .
C9 C10 C11 C19 176.9(4) .
C1 N1 C5 C4 -0.4(6) .
C1 C2 C3 S1 178.3(3) .
C1 C2 C3 C4 -1.8(6) .
C6 S1 C3 C2 -175.8(3) .
C6 S1 C3 C4 4.4(4) .
C6 C7 C8 C9 179.4(4) .
C3 S1 C6 C7 177.6(3) .
C3 C2 C1 N1 0.5(6) .
C3 C4 C5 N1 -0.9(7) .
C12 C11 C19 S3 -127.1(3) .
C12 C7 C8 C9 1.1(6) .
C20 S3 C19 C11 72.1(3) .
C20 C21 C22 N3 1.2(7) .
C18 C14 C15 C16 1.7(8) .
C22 N3 C23 C24 -1.0(6) .
C22 C21 C20 S3 180.0(3) .
C22 C21 C20 C24 -0.6(6) .
C13 S2 C14 C18 -2.9(4) .
C13 S2 C14 C15 178.9(4) .
C13 C9 C8 C7 174.0(4) .
C5 N1 C1 C2 0.6(6) .
C8 C9 C13 S2 127.8(4) .
C14 S2 C13 C9 -79.8(3) .
C14 C18 C17 N2 -0.1(7) .
C14 C15 C16 N2 -0.4(9) .
C19 S3 C20 C24 -169.6(3) .
C19 S3 C20 C21 9.8(4) .
C19 C11 C12 C7 -177.3(3) .
C17 N2 C16 C15 -1.2(8) .
C17 C18 C14 S2 -179.7(4) .
C17 C18 C14 C15 -1.5(7) .
C16 N2 C17 C18 1.4(7) .

loop_
_platon_squeeze_void_nr
_platon_squeeze_void_average_x
_platon_squeeze_void_average_y
_platon_squeeze_void_average_z
_platon_squeeze_void_volume
_platon_squeeze_void_count_electrons
_platon_squeeze_void_content
1 0.326 0.250 0.576 718 186 2CH3CN
2 0.312 -0.250 1.062 718 186 2CH3CN
